data_2018717
loop_
_publ_author_name
'Pa\<zout, Richard'
'Maixner, Jaroslav'
'Holakovsk\'a, Jitka'
'Du\<sek, Michal'
'Ka\<cer, Petr'

_publ_section_title
;
 A new platinum--bromine cyclohexanediamine complex from the family of
 cancer cytostatics
;
_journal_coeditor_code LN3152
_journal_issue 12
_journal_name_full 'Acta Crystallographica Section C'
_journal_page_first m340
_journal_page_last m343
_journal_paper_doi 10.1107/S0108270112044770
_journal_volume 68
_journal_year 2012
_chemical_formula_iupac '[Pt Br2 (C6 H14 N2)]'
_chemical_formula_moiety 'C6 H14 Br2 N2 Pt1'
_chemical_formula_sum 'C6 H14 Br2 N2 Pt'
_chemical_formula_weight 469.1
_chemical_name_systematic
;
<i>cis</i>-dibromido[(1<i>R</i>,2<i>R</i>)-cyclohexane-1,2-diamine-
\k^2^<i>N</i>,<i>N</i>']platinum(II)}
;
_space_group_IT_number 4
_symmetry_cell_setting monoclinic
_symmetry_space_group_name_Hall 'P 2yb'
_symmetry_space_group_name_H-M 'P 1 21 1'
_cell_angle_alpha 90
_cell_angle_beta 97.423(17)
_cell_angle_gamma 90
_cell_formula_units_Z 4
_cell_length_a 11.716(3)
_cell_length_b 7.1266(14)
_cell_length_c 13.288(2)
_cell_measurement_reflns_used 8285
_cell_measurement_temperature 120
_cell_measurement_theta_max 66.5229
_cell_measurement_theta_min 3.3519
_cell_volume 1100.2(4)
_computing_cell_refinement 'CrysAlis PRO (Oxford Diffraction, 2010)'
_computing_data_collection 'CrysAlis PRO (Oxford Diffraction, 2010)'
_computing_data_reduction 'CrysAlis PRO (Oxford Diffraction, 2010)'
_computing_molecular_graphics 'ORTEP-3 (Farrugia, 1999) and Mercury (Macrae <i>et al.</i>, 2008)'
_computing_publication_material 'JANA2006 (Pet\<r\'i\<cek <i>et al.</i>, 2006)'
_computing_structure_refinement 'JANA2006 (Pet\<r\'i\<cek <i>et al.</i>, 2006)'
_computing_structure_solution 'SUPERFLIP (Palatinus & Chapuis, 2007)'
_diffrn_ambient_temperature 120
_diffrn_detector_area_resol_mean 10.3784
_diffrn_measured_fraction_theta_full 0.99
_diffrn_measured_fraction_theta_max 0.99
_diffrn_measurement_device 'four-circle diffractometer'
_diffrn_measurement_device_type 'Oxford MODEL? CCD area-detector'
_diffrn_measurement_method \w
_diffrn_radiation_monochromator graphite
_diffrn_radiation_source 'X-ray tube'
_diffrn_radiation_type 'Cu K\a'
_diffrn_radiation_wavelength 1.54184
_diffrn_reflns_av_R_equivalents 0.0471
_diffrn_reflns_av_sigmaI/netI 0.0179
_diffrn_reflns_limit_h_max 13
_diffrn_reflns_limit_h_min -13
_diffrn_reflns_limit_k_max 8
_diffrn_reflns_limit_k_min -8
_diffrn_reflns_limit_l_max 13
_diffrn_reflns_limit_l_min -15
_diffrn_reflns_number 10413
_diffrn_reflns_theta_full 66.51
_diffrn_reflns_theta_max 66.51
_diffrn_reflns_theta_min 3.35
_exptl_absorpt_coefficient_mu 31.954
_exptl_absorpt_correction_T_max 1.00000
_exptl_absorpt_correction_T_min 0.17305
_exptl_absorpt_correction_type multi-scan
_exptl_absorpt_process_details '(CrysAlis PRO; Oxford Diffraction, 2010)'
_exptl_crystal_colour yellow
_exptl_crystal_density_diffrn 2.8309
_exptl_crystal_description needle
_exptl_crystal_F_000 848
_exptl_crystal_size_max 0.6304
_exptl_crystal_size_mid 0.0648
_exptl_crystal_size_min 0.0279
_refine_diff_density_max 1.96
_refine_diff_density_min -1.92
_refine_ls_abs_structure_details 'Flack (1983), with 1484 Friedel pairs'
_refine_ls_abs_structure_Flack 0.04(2)
_refine_ls_extinction_method none
_refine_ls_goodness_of_fit_ref 2.16
_refine_ls_hydrogen_treatment constr
_refine_ls_number_constraints 113
_refine_ls_number_parameters 194
_refine_ls_number_reflns 3587
_refine_ls_number_restraints 0
_refine_ls_R_factor_all 0.0360
_refine_ls_R_factor_gt 0.0335
_refine_ls_shift/su_max 0.0199
_refine_ls_shift/su_mean 0.0030
_refine_ls_structure_factor_coef F
_refine_ls_weighting_details 'w = 1/(\s^2^(F)+0.0001F^2^)'
_refine_ls_weighting_scheme sigma
_refine_ls_wR_factor_gt 0.0399
_refine_ls_wR_factor_ref 0.0403
_reflns_number_gt 3264
_reflns_number_total 3587
_reflns_threshold_expression I>3\s(I)
_cod_data_source_file ln3152.cif
_cod_data_source_block I
_cod_original_sg_symbol_H-M 'P 21'
_cod_original_formula_sum 'C6 H14 Br2 N2 Pt1'
_cod_database_code 2018717
_cod_database_fobs_code 2018717

loop_
_symmetry_equiv_pos_site_id
_symmetry_equiv_pos_as_xyz
1 x,y,z
2 -x,y+1/2,-z

loop_
_atom_site_type_symbol
_atom_site_label
_atom_site_fract_x
_atom_site_fract_y
_atom_site_fract_z
_atom_site_U_iso_or_equiv
_atom_site_adp_type
_atom_site_calc_flag
_atom_site_occupancy
_atom_site_symmetry_multiplicity
Pt Pt1A 0.51201(5) 0.477736 0.50286(3) 0.0196(4) Uani d 1 2
Pt Pt1B 0.48887(5) 0.52156(7) -0.00086(3) 0.0170(3) Uani d 1 2
Br Br2A 0.65942(13) 0.4859(3) 0.38829(9) 0.0258(6) Uani d 1 2
Br Br2B 0.34236(13) 0.5325(3) 0.11445(9) 0.0234(5) Uani d 1 2
Br Br1A 0.64835(13) 0.4652(3) 0.65878(9) 0.0278(6) Uani d 1 2
Br Br1B 0.35166(12) 0.5141(3) -0.15597(8) 0.0255(5) Uani d 1 2
N N2A 0.3874(9) 0.476(2) 0.3810(7) 0.027(4) Uani d 1 2
N N2B 0.6142(9) 0.524(2) 0.1205(6) 0.023(3) Uani d 1 2
N N1A 0.3749(10) 0.482(2) 0.5842(7) 0.035(4) Uani d 1 2
N N1B 0.6229(8) 0.5179(18) -0.0839(7) 0.018(2) Uiso d 1 2
C C2A 0.2729(9) 0.4188(18) 0.4180(7) 0.024(3) Uani d 1 2
C C2B 0.7284(10) 0.4801(16) 0.0846(8) 0.024(3) Uani d 1 2
C C3A 0.1712(11) 0.455(2) 0.3399(8) 0.031(4) Uani d 1 2
C C3B 0.8317(12) 0.533(2) 0.1586(9) 0.035(5) Uani d 1 2
C C4A 0.0631(11) 0.401(2) 0.3854(9) 0.043(5) Uani d 1 2
C C4B 0.9446(11) 0.494(2) 0.1158(9) 0.039(4) Uani d 1 2
C C1A 0.2679(10) 0.5253(18) 0.5164(7) 0.026(3) Uani d 1 2
C C1B 0.7311(9) 0.5737(18) -0.0160(7) 0.023(3) Uani d 1 2
C C6A 0.1585(12) 0.469(2) 0.5627(9) 0.031(5) Uani d 1 2
C C6B 0.8415(11) 0.528(2) -0.0631(8) 0.028(4) Uani d 1 2
C C5A 0.0539(12) 0.505(2) 0.4833(9) 0.039(4) Uani d 1 2
C C5B 0.9471(11) 0.588(2) 0.0142(9) 0.035(4) Uani d 1 2
H H1C2A 0.269784 0.286003 0.42935 0.0286 Uiso d 1 2
H H1C2B 0.733794 0.346222 0.07859 0.0292 Uiso d 1 2
H H1C3A 0.177189 0.380093 0.280878 0.0372 Uiso d 1 2
H H2C3A 0.168134 0.586376 0.323017 0.0372 Uiso d 1 2
H H1C3B 0.830643 0.464447 0.220603 0.0416 Uiso d 1 2
H H2C3B 0.827583 0.663916 0.175138 0.0416 Uiso d 1 2
H H1C4A -0.003548 0.426786 0.337389 0.0513 Uiso d 1 2
H H2C4A 0.063688 0.268017 0.398031 0.0513 Uiso d 1 2
H H1C4B 1.00812 0.537911 0.162809 0.0469 Uiso d 1 2
H H2C4B 0.954042 0.361098 0.10856 0.0469 Uiso d 1 2
H H1C1A 0.263279 0.658384 0.50548 0.0316 Uiso d 1 2
H H1C1B 0.733071 0.707491 -0.007465 0.0273 Uiso d 1 2
H H1C6A 0.162138 0.338447 0.580001 0.0376 Uiso d 1 2
H H2C6A 0.152579 0.544499 0.621739 0.0376 Uiso d 1 2
H H1C6B 0.841556 0.596456 -0.125156 0.0337 Uiso d 1 2
H H2C6B 0.845028 0.394911 -0.074973 0.0337 Uiso d 1 2
H H1C5A -0.014846 0.466933 0.509948 0.047 Uiso d 1 2
H H2C5A 0.047039 0.637244 0.469663 0.047 Uiso d 1 2
H H1C5B 1.016977 0.555688 -0.012174 0.0416 Uiso d 1 2
H H2C5B 0.946156 0.722108 0.02276 0.0416 Uiso d 1 2
H H1N2A 0.380638 0.588364 0.354809 0.0329 Uiso d 1 2
H H2N2A 0.405155 0.395434 0.336583 0.0329 Uiso d 1 2
H H1N2B 0.617312 0.634497 0.148605 0.0272 Uiso d 1 2
H H2N2B 0.598984 0.439573 0.16419 0.0272 Uiso d 1 2
H H1N1A 0.368297 0.372691 0.612254 0.0416 Uiso d 1 2
H H2N1A 0.386308 0.566565 0.631477 0.0416 Uiso d 1 2
H H1N1B 0.630993 0.405267 -0.10719 0.0219 Uiso d 1 2
H H2N1B 0.609862 0.597402 -0.133692 0.0219 Uiso d 1 2

loop_
_atom_site_aniso_label
_atom_site_aniso_U_11
_atom_site_aniso_U_22
_atom_site_aniso_U_33
_atom_site_aniso_U_12
_atom_site_aniso_U_13
_atom_site_aniso_U_23
_atom_site_aniso_type_symbol
Pt1A 0.0232(4) 0.0265(11) 0.0093(2) -0.0015(3) 0.0022(2) -0.00048(19) Pt
Pt1B 0.0221(3) 0.0194(9) 0.0094(2) 0.0006(3) 0.00207(19) -0.00016(18) Pt
Br2A 0.0274(7) 0.0349(14) 0.0163(5) -0.0014(8) 0.0071(4) 0.0008(6) Br
Br2B 0.0286(7) 0.0256(11) 0.0166(5) -0.0002(7) 0.0053(4) -0.0017(6) Br
Br1A 0.0325(8) 0.0371(13) 0.0129(5) -0.0039(8) -0.0006(5) -0.0004(6) Br
Br1B 0.0295(8) 0.0317(12) 0.0144(5) 0.0024(8) -0.0009(5) -0.0011(6) Br
N2A 0.026(6) 0.039(8) 0.018(5) -0.004(7) 0.007(4) -0.009(6) N
N2B 0.033(6) 0.027(7) 0.009(4) 0.000(7) 0.008(4) 0.002(6) N
N1A 0.034(6) 0.061(9) 0.011(4) 0.001(5) 0.010(3) -0.006(4) N
C2A 0.022(5) 0.030(7) 0.021(4) -0.011(5) 0.008(4) 0.001(5) C
C2B 0.026(6) 0.019(6) 0.027(5) -0.008(5) -0.001(4) 0.002(4) C
C3A 0.024(7) 0.051(10) 0.017(5) -0.003(8) 0.000(4) 0.006(7) C
C3B 0.031(8) 0.050(10) 0.020(6) 0.002(9) -0.006(5) -0.004(7) C
C4A 0.024(6) 0.063(10) 0.039(6) 0.000(7) -0.005(5) 0.005(7) C
C4B 0.019(6) 0.061(10) 0.037(6) 0.009(7) 0.001(4) 0.006(6) C
C1A 0.033(6) 0.034(7) 0.015(4) 0.001(6) 0.014(4) -0.002(5) C
C1B 0.026(5) 0.030(6) 0.012(4) 0.004(5) 0.002(3) 0.003(4) C
C6A 0.029(8) 0.034(9) 0.032(6) -0.010(8) 0.011(5) -0.006(7) C
C6B 0.020(7) 0.039(9) 0.028(6) 0.009(8) 0.012(5) 0.011(7) C
C5A 0.036(7) 0.045(9) 0.038(6) -0.001(7) 0.012(5) 0.005(6) C
C5B 0.031(6) 0.039(8) 0.032(6) 0.004(7) -0.001(4) -0.004(5) C

loop_
_atom_type_symbol
_atom_type_scat_dispersion_real
_atom_type_scat_dispersion_imag
_atom_type_scat_source
C 0.0181 0.0091 'International Tables Vol C tables 4.2.6.8 and 6.1.1.1'
H 0.0000 0.0000 'International Tables Vol C tables 4.2.6.8 and 6.1.1.1'
N 0.0311 0.0180 'International Tables Vol C tables 4.2.6.8 and 6.1.1.1'
Pt -4.5932 6.9264 'International Tables Vol C tables 4.2.6.8 and 6.1.1.1'
Br -0.6763 1.2805 'International Tables Vol C tables 4.2.6.8 and 6.1.1.1'

loop_
_geom_angle_atom_site_label_1
_geom_angle_atom_site_label_2
_geom_angle_atom_site_label_3
_geom_angle_site_symmetry_3
_geom_angle
Br2A Pt1A Br1A . 95.26(5)
Br2A Pt1A N2A . 89.8(3)
Br2A Pt1A N1A . 173.1(3)
Br1A Pt1A N2A . 174.5(3)
Br1A Pt1A N1A . 91.4(3)
N2A Pt1A N1A . 83.6(4)
Br2B Pt1B Br1B . 95.20(5)
Br2B Pt1B N2B . 89.8(3)
Br2B Pt1B N1B . 174.0(2)
Br1B Pt1B N2B . 175.0(3)
Br1B Pt1B N1B . 90.7(2)
N2B Pt1B N1B . 84.4(4)
Pt1A N2A C2A . 108.2(6)
Pt1A N2A H1N2A . 109.4713
Pt1A N2A H2N2A . 109.4711
C2A N2A H1N2A . 109.4707
C2A N2A H2N2A . 109.4713
H1N2A N2A H2N2A . 110.7288
Pt1B N2B C2B . 109.0(6)
Pt1B N2B H1N2B . 109.4714
Pt1B N2B H2N2B . 109.4715
C2B N2B H1N2B . 109.4708
C2B N2B H2N2B . 109.4709
H1N2B N2B H2N2B . 109.947
Pt1A N1A Br2A 2_646 98.4(5)
Pt1A N1A Br1A . 49.3(2)
Pt1A N1A Br1B 1_556 133.3(4)
Pt1A N1A C1A . 110.0(7)
Pt1A N1A H1N1A . 109.4707
Pt1A N1A H2N1A . 109.4713
C1A N1A H1N1A . 109.4715
C1A N1A H2N1A . 109.471
H1N1A N1A H2N1A . 108.9279
Pt1B N1B C1B . 108.7(6)
Pt1B N1B H1N1B . 109.4713
Pt1B N1B H2N1B . 109.4709
C1B N1B H1N1B . 109.4715
C1B N1B H2N1B . 109.4713
H1N1B N1B H2N1B . 110.2475
N2A C2A C3A . 112.3(9)
N2A C2A C1A . 105.8(9)
N2A C2A H1C2A . 111.4008
C3A C2A C1A . 113.2(10)
C3A C2A H1C2A . 103.7331
C1A C2A H1C2A . 110.5064
N2B C2B C3B . 114.3(9)
N2B C2B C1B . 108.2(9)
N2B C2B H1C2B . 107.678
C3B C2B C1B . 111.2(10)
C3B C2B H1C2B . 104.3521
C1B C2B H1C2B . 111.0036
C2A C3A C4A . 108.0(10)
C2A C3A H1C3A . 109.471
C2A C3A H2C3A . 109.4712
C4A C3A H1C3A . 109.4713
C4A C3A H2C3A . 109.4714
H1C3A C3A H2C3A . 110.9199
C2B C3B C4B . 111.9(10)
C2B C3B H1C3B . 109.4713
C2B C3B H2C3B . 109.4711
C4B C3B H1C3B . 109.471
C4B C3B H2C3B . 109.4712
H1C3B C3B H2C3B . 106.9789
C3A C4A C5A . 111.7(12)
C3A C4A H1C4A . 109.4712
C3A C4A H2C4A . 109.4712
C5A C4A H1C4A . 109.471
C5A C4A H2C4A . 109.4712
H1C4A C4A H2C4A . 107.1325
C3B C4B C5B . 111.6(11)
C3B C4B H1C4B . 109.471
C3B C4B H2C4B . 109.4715
C5B C4B H1C4B . 109.4712
C5B C4B H2C4B . 109.471
H1C4B C4B H2C4B . 107.286
N1A C1A C2A . 107.2(10)
N1A C1A C6A . 112.6(9)
N1A C1A H1C1A . 109.0466
C2A C1A C6A . 109.9(10)
C2A C1A H1C1A . 111.8188
C6A C1A H1C1A . 106.3324
N1B C1B C2B . 107.6(9)
N1B C1B C6B . 112.6(9)
N1B C1B H1C1B . 109.7355
C2B C1B C6B . 112.5(10)
C2B C1B H1C1B . 109.8611
C6B C1B H1C1B . 104.5385
C1A C6A C5A . 108.3(10)
C1A C6A H1C6A . 109.4712
C1A C6A H2C6A . 109.4714
C5A C6A H1C6A . 109.4716
C5A C6A H2C6A . 109.4711
H1C6A C6A H2C6A . 110.6274
C1B C6B C5B . 107.9(10)
C1B C6B H1C6B . 109.4713
C1B C6B H2C6B . 109.4711
C5B C6B H1C6B . 109.471
C5B C6B H2C6B . 109.4713
H1C6B C6B H2C6B . 110.9544
C4A C5A C6A . 111.7(12)
C4A C5A H1C5A . 109.4711
C4A C5A H2C5A . 109.4713
C6A C5A H1C5A . 109.471
C6A C5A H2C5A . 109.4715
H1C5A C5A H2C5A . 107.1192
C4B C5B C6B . 111.0(11)
C4B C5B H1C5B . 109.4711
C4B C5B H2C5B . 109.4712
C6B C5B H1C5B . 109.4715
C6B C5B H2C5B . 109.4709
H1C5B C5B H2C5B . 107.9139

loop_
_geom_bond_atom_site_label_1
_geom_bond_atom_site_label_2
_geom_bond_distance
Pt1A Br2A 2.4462(17)
Pt1A Br1A 2.4489(16)
Pt1A N2A 2.035(9)
Pt1A N1A 2.048(12)
Pt1B Br2B 2.4455(17)
Pt1B Br1B 2.4453(16)
Pt1B N2B 2.036(9)
Pt1B N1B 2.032(10)
N2A C2A 1.543(16)
N2A H1N2A 0.87
N2A H2N2A 0.87
N2B C2B 1.510(16)
N2B H1N2B 0.87
N2B H2N2B 0.87
N1A C1A 1.479(15)
N1A H1N1A 0.87
N1A H2N1A 0.87
N1B C1B 1.511(14)
N1B H1N1B 0.87
N1B H2N1B 0.87
C2A C3A 1.498(15)
C2A C1A 1.519(15)
C2A H1C2A 0.96
C2B C3B 1.506(17)
C2B C1B 1.499(14)
C2B H1C2B 0.96
C3A C4A 1.52(2)
C3A H1C3A 0.96
C3A H2C3A 0.96
C3B C4B 1.53(2)
C3B H1C3B 0.96
C3B H2C3B 0.96
C4A C5A 1.515(19)
C4A H1C4A 0.96
C4A H2C4A 0.96
C4B C5B 1.513(18)
C4B H1C4B 0.96
C4B H2C4B 0.96
C1A C6A 1.545(19)
C1A H1C1A 0.96
C1B C6B 1.543(17)
C1B H1C1B 0.96
C6A C5A 1.532(18)
C6A H1C6A 0.96
C6A H2C6A 0.96
C6B C5B 1.564(17)
C6B H1C6B 0.96
C6B H2C6B 0.96
C5A H1C5A 0.96
C5A H2C5A 0.96
C5B H1C5B 0.96
C5B H2C5B 0.96

loop_
_geom_hbond_atom_site_label_D
_geom_hbond_atom_site_label_H
_geom_hbond_atom_site_label_A
_geom_hbond_site_symmetry_A
_geom_hbond_distance_DH
_geom_hbond_distance_HA
_geom_hbond_distance_DA
_geom_hbond_angle_DHA
_geom_hbond_publ_flag
N2A H1N2A Br2B . 0.87 3.19 3.536(10) 107 yes
N2A H2N2A Br2B . 0.87 3.11 3.536(10) 113 yes
N2B H2N2B Br2A . 0.87 2.99 3.539(9) 123 yes
N1A H2N1A Br1B 1_556 0.87 2.93 3.507(10) 126 yes
N1B H1N1B Br1A 1_554 0.87 3.17 3.491(9) 104 yes
N1B H2N1B Br1A 1_554 0.87 3.00 3.491(9) 118 yes
N2A H1N2A Br1A 2_656 0.87 2.71 3.540(16) 160 yes
N2A H2N2A Br1A 2_646 0.87 3.13 3.698(16) 125 yes
N1A H1N1A Br2A 2_646 0.87 2.78 3.581(17) 155 yes
N1A H2N1A Br2A 2_656 0.87 3.04 3.639(17) 128 yes
N1B H1N1B Br2B 2_645 0.87 2.68 3.512(13) 161 yes
N1B H2N1B Br2B 2_655 0.87 3.16 3.719(13) 125 yes
N2B H1N2B Br1B 2_655 0.87 2.73 3.540(15) 156 yes
N2B H2N2B Br1B 2_645 0.87 3.09 3.679(15) 127 yes
C1A H1C1A Br2A 2_656 0.96 2.82 3.581(13) 137 yes
C1B H1C1B Br2B 2_655 0.96 2.80 3.585(12) 139 yes
C2A H1C2A Br1A 2_646 0.96 2.79 3.548(13) 136 yes
C2B H1C2B Br1B 2_645 0.96 2.82 3.610(12) 141 yes
